data_7131473
loop_
_publ_author_name
'Mattila, Milla'
'Rissanen, Kari'
'Ward, Jas S.'

_publ_section_title
;
 Chiral carbonyl hypoiodites.
;
_journal_issue 31
_journal_name_full 'Chemical communications (Cambridge, England)'
_journal_page_first 4648
_journal_page_last 4651
_journal_paper_doi 10.1039/d3cc00259d
_journal_volume 59
_journal_year 2023
_chemical_formula_moiety 'C9 H12 N2 O'
_chemical_formula_sum 'C9 H12 N2 O'
_chemical_formula_weight 164.21
_space_group_crystal_system monoclinic
_space_group_IT_number 14
_space_group_name_Hall '-P 2ybc'
_space_group_name_H-M_alt 'P 1 21/c 1'
_atom_sites_solution_hydrogens geom
_atom_sites_solution_primary dual
_audit_creation_date 2023-01-24
_audit_creation_method
;
Olex2 1.2
(compiled 2018.05.29 svn.r3508 for OlexSys, GUI svn.r5506)
;
_audit_update_record
;
2023-02-28 deposited with the CCDC.	2023-03-24 downloaded from the CCDC.
;
_cell_angle_alpha 90
_cell_angle_beta 111.521(4)
_cell_angle_gamma 90
_cell_formula_units_Z 4
_cell_length_a 9.7571(4)
_cell_length_b 7.3863(2)
_cell_length_c 12.0704(5)
_cell_measurement_reflns_used 5364
_cell_measurement_temperature 120.00(10)
_cell_measurement_theta_max 76.9810
_cell_measurement_theta_min 4.8980
_cell_volume 809.25(6)
_computing_cell_refinement 'CrysAlisPro 1.171.42.76a (Rigaku OD, 2022)'
_computing_data_collection 'CrysAlisPro 1.171.42.76a (Rigaku OD, 2022)'
_computing_data_reduction 'CrysAlisPro 1.171.42.76a (Rigaku OD, 2022)'
_computing_molecular_graphics 'Olex2 (Dolomanov et al., 2009)'
_computing_publication_material 'Olex2 (Dolomanov et al., 2009)'
_computing_structure_refinement 'ShelXL (Sheldrick, 2015)'
_computing_structure_solution 'ShelXT (Sheldrick, 2015)'
_diffrn_ambient_environment N~2~
_diffrn_ambient_temperature 120.00(10)
_diffrn_detector 'Hybrid Pixel Array Detector'
_diffrn_detector_area_resol_mean 10.0000
_diffrn_detector_type 'HyPix-Arc 100'
_diffrn_measured_fraction_theta_full 1.000
_diffrn_measured_fraction_theta_max 0.999
_diffrn_measurement_details
;
List of Runs (angles in degrees, time in seconds):

  # Type    Start    End  Width  t~exp~   \w     \q     \k     \f   Frames
#--------------------------------------------------------------------------
  1  \w    -15.00  33.00   1.00    3.00    --  -47.93  35.00 -90.00   48
  2  \w    -89.00 -54.00   1.00    3.00    --  -47.93 -35.00 112.00   35
  3  \w     60.00  86.00   1.00    3.00    --   48.87  35.00 -90.00   26
  4  \w   -105.00 -68.00   1.00   12.00    --  -88.36 -35.00 112.00   37
  5  \w   -162.00-109.00   1.00   12.00    --  -88.36 -35.00 112.00   53
  6  \w     86.00 170.00   1.00   12.00    --  107.71  35.00 -90.00   84
  7  \w     -2.00  33.00   1.00    3.00    --  -47.93  19.00  30.00   35
  8  \w   -120.00 -75.00   1.00    3.00    --  -47.93-125.00-150.00   45
  9  \w      3.00  48.00   1.00    3.00    --   48.87 -35.00 112.00   45
 10  \w    -37.00 -11.00   1.00   12.00    --  -88.36  45.00  60.00   26
 11  \w    -55.00 -13.00   1.00   12.00    --  -88.36  61.00   0.00   42
 12  \w    -37.00  -9.00   1.00   12.00    --  -88.36  45.00  90.00   28
 13  \w    -35.00 -10.00   1.00   12.00    --  -88.36  45.00-120.00   25
 14  \w    -37.00 -11.00   1.00   12.00    --  -88.36  45.00 -90.00   26
 15  \w    -37.00 -12.00   1.00   12.00    --  -88.36  45.00-150.00   25
 16  \w     35.00  83.00   1.00   12.00    --  107.71 -61.00-180.00   48
 17  \w     40.00  81.00   1.00   12.00    --  107.71 -61.00   0.00   41
 18  \w     98.00 127.00   1.00   12.00    --  107.71 -77.00 -90.00   29
 19  \w     59.00  86.00   1.00   12.00    --  107.71 -77.00 -90.00   27
 20  \w     32.00  58.00   1.00   12.00    --  107.71 -45.00 -90.00   26
 21  \w     32.00  58.00   1.00   12.00    --  107.71 -45.00 120.00   26
 22  \w     78.00 127.00   1.00   12.00    --  107.71 -77.00-180.00   49
 23  \w     57.00 105.00   1.00   12.00    --  107.71 -95.00 150.00   48
 24  \w     33.00  58.00   1.00   12.00    --  107.71 -61.00 -30.00   25
 25  \w     28.00  61.00   1.00   12.00    --  107.71 -45.00  90.00   33
 26  \w     45.00  79.00   1.00   12.00    --  107.71 -61.00 150.00   34
 27  \w     54.00  81.00   1.00   12.00    --  107.71 -61.00-150.00   27
 28  \w     32.00  85.00   1.00   12.00    --  107.71 -61.00 -90.00   53
 29  \w     29.00  56.00   1.00   12.00    --  107.71 -45.00 -60.00   27
 30  \w     62.00  88.00   1.00    3.00    --   48.87  77.00  90.00   26
 31  \w     -3.00  22.00   1.00    3.00    --  -47.93  19.00  60.00   25
 32  \w    -61.00 -36.00   1.00   12.00    --  -88.36  61.00-120.00   25
 33  \w    -37.00 -12.00   1.00   12.00    --  -88.36  45.00  30.00   25
 34  \w    -35.00 -10.00   1.00   12.00    --  -88.36  45.00 -30.00   25
 35  \w     95.00 159.00   1.00   12.00    --  107.71  30.00-180.00   64
 36  \w     57.00  84.00   1.00   12.00    --  107.71 -61.00 -60.00   27
 37  \w     67.00  94.00   1.00   12.00    --  107.71 -95.00   0.00   27
 38  \w     28.00  53.00   1.00   12.00    --  107.71 -45.00   0.00   25
 39  \w     36.00  84.00   1.00   12.00    --  107.71 -61.00-150.00   48
;
_diffrn_measurement_device 'four-circle diffractometer'
_diffrn_measurement_device_type 'XtaLAB Synergy R, HyPix-Arc 100'
_diffrn_measurement_method '\w scans'
_diffrn_orient_matrix_type 'CrysAlisPro convention (1999,Acta A55,543-557)'
_diffrn_orient_matrix_UB_11 0.0001660000
_diffrn_orient_matrix_UB_12 0.0905498000
_diffrn_orient_matrix_UB_13 0.1150348000
_diffrn_orient_matrix_UB_21 0.1690770000
_diffrn_orient_matrix_UB_22 0.0159769000
_diffrn_orient_matrix_UB_23 0.0452131000
_diffrn_orient_matrix_UB_31 -0.0145380000
_diffrn_orient_matrix_UB_32 0.1872043000
_diffrn_orient_matrix_UB_33 -0.0595266000
_diffrn_radiation_monochromator mirror
_diffrn_radiation_probe x-ray
_diffrn_radiation_type CuK\a
_diffrn_radiation_wavelength 1.54184
_diffrn_reflns_av_unetI/netI 0.0029
_diffrn_reflns_Laue_measured_fraction_full 1.000
_diffrn_reflns_Laue_measured_fraction_max 0.999
_diffrn_reflns_limit_h_max 12
_diffrn_reflns_limit_h_min -11
_diffrn_reflns_limit_k_max 9
_diffrn_reflns_limit_k_min -9
_diffrn_reflns_limit_l_max 14
_diffrn_reflns_limit_l_min -14
_diffrn_reflns_number 3052
_diffrn_reflns_point_group_measured_fraction_full 1.000
_diffrn_reflns_point_group_measured_fraction_max 0.999
_diffrn_reflns_theta_full 67.684
_diffrn_reflns_theta_max 74.494
_diffrn_reflns_theta_min 4.872
_diffrn_source 'Rotating-anode X-ray tube'
_diffrn_source_type 'PhotonJet R (Cu) X-ray Source'
_exptl_absorpt_coefficient_mu 0.725
_exptl_absorpt_correction_T_max 1.00000
_exptl_absorpt_correction_T_min 0.69868
_exptl_absorpt_correction_type multi-scan
_exptl_absorpt_process_details
;
CrysAlisPro 1.171.42.76a (Rigaku Oxford Diffraction, 2022)
Empirical absorption correction using spherical harmonics,
implemented in SCALE3 ABSPACK scaling algorithm.
;
_exptl_crystal_colour colourless
_exptl_crystal_colour_primary colourless
_exptl_crystal_density_diffrn 1.348
_exptl_crystal_description plate
_exptl_crystal_F_000 352
_exptl_crystal_recrystallization_method 'Re-crystallisation from solvent: dichloromethane/pentane'
_exptl_crystal_size_max 0.15
_exptl_crystal_size_mid 0.09
_exptl_crystal_size_min 0.03
_refine_diff_density_max 0.243
_refine_diff_density_min -0.309
_refine_diff_density_rms 0.061
_refine_ls_extinction_method none
_refine_ls_goodness_of_fit_ref 1.080
_refine_ls_hydrogen_treatment constr
_refine_ls_matrix_type full
_refine_ls_number_parameters 109
_refine_ls_number_reflns 3052
_refine_ls_number_restraints 0
_refine_ls_restrained_S_all 1.080
_refine_ls_R_factor_all 0.0480
_refine_ls_R_factor_gt 0.0469
_refine_ls_shift/su_max 0.000
_refine_ls_shift/su_mean 0.000
_refine_ls_structure_factor_coef Fsqd
_refine_ls_weighting_details 'w=1/[\s^2^(Fo^2^)+(0.1022P)^2^+0.1125P] where P=(Fo^2^+2Fc^2^)/3'
_refine_ls_weighting_scheme calc
_refine_ls_wR_factor_gt 0.1403
_refine_ls_wR_factor_ref 0.1420
_reflns_Friedel_coverage 0.000
_reflns_number_gt 2900
_reflns_number_total 3052
_reflns_threshold_expression 'I > 2\s(I)'
_twin_special_details
;
Component 2 rotated by 179.9925\% 
around [1.00 0.00 -0.00] (reciprocal) or [0.96 -0.00 0.28] (direct)
;
_cod_data_source_file d3cc00259d2.cif
_cod_data_source_block OHD-4-morpy_twin1_hklf4
_cod_depositor_comments 'Adding full bibliography for 7131472--7131475.cif.'
_cod_database_code 7131473
_shelxl_version_number 2014/6
_shelx_space_group_comment
;
The symmetry employed for this shelxl refinement is uniquely defined
by the following loop, which should always be used as a source of
symmetry information in preference to the above space-group names.
They are only intended as comments.
;
_shelx_estimated_absorpt_t_max 0.979
_shelx_estimated_absorpt_t_min 0.899
_diffrn_oxdiff_digest_frames
;
019f7ff9b767f0dde43da29361dc718508013901bdf
;
_olex2_refinement_description
;
1. Fixed Uiso
 At 1.2 times of:
  All C(H) groups, All C(H,H) groups
2.a Secondary CH2 refined with riding coordinates:
 C8(H8A,H8B), C9(H9A,H9B), C11(H11A,H11B), C12(H12A,H12B)
2.b Aromatic/amide H refined with riding coordinates:
 C2(H2), C3(H3), C5(H5), C6(H6)
;
_olex2_submission_special_instructions 'No special instructions were received'
_oxdiff_exptl_absorpt_empirical_details
;
Empirical correction (ABSPACK) includes:
- Absorption correction using spherical harmonics
- Frame scaling
;
_oxdiff_exptl_absorpt_empirical_full_max 2.526
_oxdiff_exptl_absorpt_empirical_full_min 0.514
_oxdiff_twin_integration_method simultaneous
_oxdiff_twin_items 2

loop_
_space_group_symop_operation_xyz
'x, y, z'
'-x, y+1/2, -z+1/2'
'-x, -y, -z'
'x, -y-1/2, z-1/2'

loop_
_atom_site_label
_atom_site_type_symbol
_atom_site_fract_x
_atom_site_fract_y
_atom_site_fract_z
_atom_site_U_iso_or_equiv
_atom_site_adp_type
_atom_site_occupancy
_atom_site_site_symmetry_order
_atom_site_calc_flag
_atom_site_refinement_flags_posn
_atom_site_refinement_flags_adp
_atom_site_refinement_flags_occupancy
_atom_site_disorder_assembly
_atom_site_disorder_group
N1 N 0.25568(12) 0.25649(16) 0.57742(11) 0.0221(3) Uani 1 1 d . . . . .
C2 C 0.33392(14) 0.33253(19) 0.68290(11) 0.0216(3) Uani 1 1 d . . . . .
H2 H 0.2837 0.3596 0.7351 0.026 Uiso 1 1 calc R . . . .
C3 C 0.48246(14) 0.37426(17) 0.72097(11) 0.0186(3) Uani 1 1 d . . . . .
H3 H 0.5307 0.4289 0.7966 0.022 Uiso 1 1 calc R . . . .
C4 C 0.56150(13) 0.33540(16) 0.64711(11) 0.0162(3) Uani 1 1 d . . . . .
C5 C 0.48053(14) 0.25852(17) 0.53652(12) 0.0192(3) Uani 1 1 d . . . . .
H5 H 0.5271 0.2306 0.4819 0.023 Uiso 1 1 calc R . . . .
C6 C 0.33139(14) 0.22330(18) 0.50707(12) 0.0215(3) Uani 1 1 d . . . . .
H6 H 0.2793 0.1717 0.4311 0.026 Uiso 1 1 calc R . . . .
N7 N 0.71084(11) 0.37631(14) 0.68195(9) 0.0166(3) Uani 1 1 d . . . . .
C8 C 0.80443(13) 0.34299(18) 0.80675(11) 0.0183(3) Uani 1 1 d . . . . .
H8A H 0.8201 0.2112 0.8204 0.022 Uiso 1 1 calc R . . . .
H8B H 0.7548 0.3887 0.8595 0.022 Uiso 1 1 calc R . . . .
C9 C 0.95180(13) 0.43709(18) 0.83662(11) 0.0195(3) Uani 1 1 d . . . . .
H9A H 0.9363 0.5697 0.8303 0.023 Uiso 1 1 calc R . . . .
H9B H 1.0154 0.4087 0.9198 0.023 Uiso 1 1 calc R . . . .
O10 O 1.02430(9) 0.38191(12) 0.75867(8) 0.0197(3) Uani 1 1 d . . . . .
C11 C 0.93412(13) 0.42545(18) 0.63875(11) 0.0195(3) Uani 1 1 d . . . . .
H11A H 0.9854 0.3889 0.5851 0.023 Uiso 1 1 calc R . . . .
H11B H 0.9187 0.5581 0.6314 0.023 Uiso 1 1 calc R . . . .
C12 C 0.78522(13) 0.33088(18) 0.60032(11) 0.0182(3) Uani 1 1 d . . . . .
H12A H 0.7235 0.3691 0.5186 0.022 Uiso 1 1 calc R . . . .
H12B H 0.7994 0.1982 0.5999 0.022 Uiso 1 1 calc R . . . .

loop_
_atom_site_aniso_label
_atom_site_aniso_U_11
_atom_site_aniso_U_22
_atom_site_aniso_U_33
_atom_site_aniso_U_23
_atom_site_aniso_U_13
_atom_site_aniso_U_12
N1 0.0156(5) 0.0293(6) 0.0209(6) 0.0029(4) 0.0060(4) -0.0017(4)
C2 0.0182(6) 0.0280(7) 0.0207(6) 0.0025(5) 0.0097(5) 0.0012(5)
C3 0.0176(6) 0.0220(6) 0.0166(6) -0.0002(5) 0.0067(5) 0.0001(5)
C4 0.0146(6) 0.0159(6) 0.0184(6) 0.0022(4) 0.0063(5) 0.0001(4)
C5 0.0177(6) 0.0234(6) 0.0177(7) -0.0009(4) 0.0079(5) 0.0000(5)
C6 0.0174(6) 0.0269(7) 0.0182(6) -0.0002(5) 0.0043(5) -0.0027(5)
N7 0.0132(5) 0.0224(5) 0.0145(5) -0.0011(4) 0.0054(4) -0.0007(4)
C8 0.0158(6) 0.0231(6) 0.0153(6) 0.0009(5) 0.0050(5) -0.0001(5)
C9 0.0141(6) 0.0247(7) 0.0188(6) -0.0025(5) 0.0052(5) 0.0000(5)
O10 0.0138(4) 0.0257(5) 0.0196(5) 0.0008(4) 0.0061(4) 0.0025(3)
C11 0.0145(6) 0.0258(7) 0.0192(6) 0.0017(5) 0.0073(5) -0.0003(5)
C12 0.0152(6) 0.0234(6) 0.0171(6) -0.0012(5) 0.0070(5) -0.0004(5)

loop_
_atom_type_symbol
_atom_type_description
_atom_type_scat_dispersion_real
_atom_type_scat_dispersion_imag
_atom_type_scat_source
C C 0.0181 0.0091 'International Tables Vol C Tables 4.2.6.8 and 6.1.1.4'
H H 0.0000 0.0000 'International Tables Vol C Tables 4.2.6.8 and 6.1.1.4'
N N 0.0311 0.0180 'International Tables Vol C Tables 4.2.6.8 and 6.1.1.4'
O O 0.0492 0.0322 'International Tables Vol C Tables 4.2.6.8 and 6.1.1.4'

loop_
_exptl_crystal_face_index_h
_exptl_crystal_face_index_k
_exptl_crystal_face_index_l
_exptl_crystal_face_perp_dist
6 0 0 0.0184
-6 0 0 0.0154
-2 3 6 0.0624
1 4 -5 0.0419
1 -5 0 0.0249
2 1 -8 0.0687
-1 5 2 0.0614
-2 0 8 0.0765
-2 -3 6 0.0671
4 -3 2 0.0340
2 4 -3 0.0462

loop_
_geom_angle_atom_site_label_1
_geom_angle_atom_site_label_2
_geom_angle_atom_site_label_3
_geom_angle
_geom_angle_site_symmetry_1
_geom_angle_site_symmetry_3
_geom_angle_publ_flag
C6 N1 C2 115.10(11) . . ?
N1 C2 H2 117.7 . . ?
N1 C2 C3 124.67(12) . . ?
C3 C2 H2 117.7 . . ?
C2 C3 H3 120.2 . . ?
C2 C3 C4 119.67(12) . . ?
C4 C3 H3 120.2 . . ?
C5 C4 C3 116.04(11) . . ?
N7 C4 C3 121.37(11) . . ?
N7 C4 C5 122.57(11) . . ?
C4 C5 H5 120.3 . . ?
C6 C5 C4 119.48(12) . . ?
C6 C5 H5 120.3 . . ?
N1 C6 C5 125.02(12) . . ?
N1 C6 H6 117.5 . . ?
C5 C6 H6 117.5 . . ?
C4 N7 C8 117.47(10) . . ?
C4 N7 C12 118.02(10) . . ?
C12 N7 C8 112.19(10) . . ?
N7 C8 H8A 109.6 . . ?
N7 C8 H8B 109.6 . . ?
N7 C8 C9 110.22(10) . . ?
H8A C8 H8B 108.1 . . ?
C9 C8 H8A 109.6 . . ?
C9 C8 H8B 109.6 . . ?
C8 C9 H9A 109.3 . . ?
C8 C9 H9B 109.3 . . ?
H9A C9 H9B 108.0 . . ?
O10 C9 C8 111.60(10) . . ?
O10 C9 H9A 109.3 . . ?
O10 C9 H9B 109.3 . . ?
C11 O10 C9 109.49(9) . . ?
O10 C11 H11A 109.3 . . ?
O10 C11 H11B 109.3 . . ?
O10 C11 C12 111.70(10) . . ?
H11A C11 H11B 107.9 . . ?
C12 C11 H11A 109.3 . . ?
C12 C11 H11B 109.3 . . ?
N7 C12 C11 110.10(10) . . ?
N7 C12 H12A 109.6 . . ?
N7 C12 H12B 109.6 . . ?
C11 C12 H12A 109.6 . . ?
C11 C12 H12B 109.6 . . ?
H12A C12 H12B 108.2 . . ?

loop_
_geom_bond_atom_site_label_1
_geom_bond_atom_site_label_2
_geom_bond_distance
_geom_bond_site_symmetry_2
_geom_bond_publ_flag
N1 C2 1.3439(17) . ?
N1 C6 1.3368(17) . ?
C2 H2 0.9500 . ?
C2 C3 1.3850(17) . ?
C3 H3 0.9500 . ?
C3 C4 1.4059(17) . ?
C4 C5 1.3981(18) . ?
C4 N7 1.3935(16) . ?
C5 H5 0.9500 . ?
C5 C6 1.3900(18) . ?
C6 H6 0.9500 . ?
N7 C8 1.4678(15) . ?
N7 C12 1.4610(15) . ?
C8 H8A 0.9900 . ?
C8 H8B 0.9900 . ?
C8 C9 1.5167(16) . ?
C9 H9A 0.9900 . ?
C9 H9B 0.9900 . ?
C9 O10 1.4282(15) . ?
O10 C11 1.4277(15) . ?
C11 H11A 0.9900 . ?
C11 H11B 0.9900 . ?
C11 C12 1.5230(16) . ?
C12 H12A 0.9900 . ?
C12 H12B 0.9900 . ?

loop_
_twin_individual_id
_twin_individual_mass_fraction_refined
_oxdiff_twin_reflns_isolated
_oxdiff_twin_reflns_overlapped
_twin_individual_twin_lattice_type
_twin_individual_twin_matrix_11
_twin_individual_twin_matrix_12
_twin_individual_twin_matrix_13
_twin_individual_twin_matrix_21
_twin_individual_twin_matrix_22
_twin_individual_twin_matrix_23
_twin_individual_twin_matrix_31
_twin_individual_twin_matrix_32
_twin_individual_twin_matrix_33
1 0.4885 5233 2188 ref 1.0000 0.0000 0.0000 0.0000 1.0000 0.0000 0.0000 0.0000 1.0000
2 0.5115 5227 2188 nmt 0.9999 0.0000 0.5923 0.0001 -1.0000 0.0002 -0.0000 0.0002 -1.0000

loop_
_exptl_oxdiff_crystal_face_indexfrac_h
_exptl_oxdiff_crystal_face_indexfrac_k
_exptl_oxdiff_crystal_face_indexfrac_l
_exptl_oxdiff_crystal_face_x
_exptl_oxdiff_crystal_face_y
_exptl_oxdiff_crystal_face_z
5.8606 0.1411 0.0984 0.0251 0.9976 -0.0646
-5.8606 -0.1411 -0.0984 -0.0251 -0.9976 0.0646
-2.0627 3.0006 6.1013 0.9732 -0.0249 0.2285
0.9041 3.8210 -4.6873 -0.1931 0.0020 0.9812
0.5470 -4.7750 -0.0585 -0.4390 0.0135 -0.8984
2.1376 0.5871 -7.7717 -0.8405 0.0194 0.5415
-1.0439 4.6397 1.8645 0.6344 -0.0181 0.7728
-2.2555 0.3787 7.8091 0.9322 -0.0222 -0.3612
-1.7868 -2.8035 6.3533 0.4767 -0.0596 -0.8770
3.9375 -2.6527 2.2555 0.0199 0.7253 -0.6881
1.6438 4.2974 -3.3653 0.0023 0.1944 0.9809
